data_4317087
loop_
_publ_author_name
'Makoto Oba'
'Yasunori Okada'
'Masaki Endo'
'Kazuhito Tanaka'
'Kozaburo Nishiyama'
'Shigeru Shimada'
'Wataru Ando'

_publ_contact_author_address
;
Department of Materials Chemistry, Tokai University, 317 Nishino, Numazu, 
Shizuoka 410-0395, Japan
;
_publ_contact_author_email moba@tokai-u.jp
_publ_contact_author_fax +81-55-968-1155
_publ_contact_author_name 'Makoto Oba'
_publ_contact_author_phone +81-55-968-1111
_publ_section_title
;
 Formation of Diaryl Telluroxides and Tellurones by Photosensitized
 Oxygenation of Diaryl Tellurides
;
_journal_name_full 'Inorganic Chemistry'
_journal_page_first 10680
_journal_page_last 10686
_journal_paper_doi 10.1021/ic101708y
_journal_volume 49
_journal_year 2010
_chemical_formula_moiety 'C18 H22 O Te '
_chemical_formula_sum 'C18 H22 O Te'
_chemical_formula_weight 381.97
_space_group_IT_number 56
_symmetry_cell_setting orthorhombic
_symmetry_Int_Tables_number 56
_symmetry_space_group_name_Hall '-P 2ab 2ac'
_symmetry_space_group_name_H-M 'P c c n'
_atom_sites_solution_hydrogens geom
_atom_sites_solution_primary heavy
_atom_sites_solution_secondary difmap
_audit_creation_date 2010-03-05
_audit_creation_method 'by CrystalStructure 3.8'
_cell_angle_alpha 90.0000
_cell_angle_beta 90.0000
_cell_angle_gamma 90.0000
_cell_formula_units_Z 16
_cell_length_a 16.8808(12)
_cell_length_b 29.017(2)
_cell_length_c 13.8314(10)
_cell_measurement_reflns_used 5221
_cell_measurement_temperature 153(2)
_cell_measurement_theta_max 26.4
_cell_measurement_theta_min 2.4
_cell_volume 6775.0(8)
_computing_cell_refinement 'Bruker SMART'
_computing_data_collection 'Bruker SMART'
_computing_data_reduction CrystalStructure
_computing_publication_material 'CrystalStructure 3.8'
_computing_structure_refinement CRYSTALS
_computing_structure_solution 'DIRDIF99 (PATTY)'
_diffrn_ambient_temperature 123(1)
_diffrn_detector_area_resol_mean '8.366 [pixels/mm]'
_diffrn_measured_fraction_theta_full 0.990
_diffrn_measured_fraction_theta_max 0.943
_diffrn_measurement_device_type 'CCD area detector'
_diffrn_measurement_method 'phi and omega scans'
_diffrn_radiation_monochromator graphite
_diffrn_radiation_source 'rotating anode'
_diffrn_radiation_type 'Mo K\a'
_diffrn_radiation_wavelength 0.71069
_diffrn_reflns_av_R_equivalents 0.070
_diffrn_reflns_limit_h_max 21
_diffrn_reflns_limit_h_min -20
_diffrn_reflns_limit_k_max 32
_diffrn_reflns_limit_k_min -37
_diffrn_reflns_limit_l_max 17
_diffrn_reflns_limit_l_min -18
_diffrn_reflns_number 38271
_diffrn_reflns_theta_full 27.50
_diffrn_reflns_theta_max 28.29
_exptl_absorpt_coefficient_mu 1.751
_exptl_absorpt_correction_T_max 0.902
_exptl_absorpt_correction_T_min 0.721
_exptl_absorpt_correction_type empirical
_exptl_absorpt_process_details
;
SADABS; Sheldrick 1996
;
_exptl_crystal_colour colorless
_exptl_crystal_density_diffrn 1.498
_exptl_crystal_density_method 'not measured'
_exptl_crystal_description plate
_exptl_crystal_F_000 3040.00
_exptl_crystal_size_max 0.20
_exptl_crystal_size_mid 0.17
_exptl_crystal_size_min 0.06
_refine_diff_density_max 2.30
_refine_diff_density_min -1.71
_refine_ls_extinction_method none
_refine_ls_goodness_of_fit_ref 1.063
_refine_ls_hydrogen_treatment constr
_refine_ls_number_parameters 405
_refine_ls_number_reflns 7697
_refine_ls_R_factor_gt 0.0495
_refine_ls_shift/su_max 0.0000
_refine_ls_structure_factor_coef Fsqd
_refine_ls_weighting_details 'w = 1/[0.0001Fo^2^ + 0.4000\s(Fo^2^) + 0.0700]/(4Fo^2^)'
_refine_ls_weighting_scheme calc
_refine_ls_wR_factor_ref 0.1190
_reflns_number_gt 3666
_reflns_number_total 7698
_reflns_threshold_expression F^2^>2.0\s(F^2^)
_cod_data_source_file ic101708y_si_001_1.cif
_cod_data_source_block Mes2TeO
_cod_original_cell_volume 6775.2(8)
_cod_original_formula_sum 'C18 H22 O Te '
_cod_database_code 4317087

loop_
_symmetry_equiv_pos_site_id
_symmetry_equiv_pos_as_xyz
1 +X,+Y,+Z
2 1/2-X,+Y,1/2+Z
3 +X,1/2-Y,1/2+Z
4 1/2-X,1/2-Y,+Z
5 -X,-Y,-Z
6 1/2+X,-Y,1/2-Z
7 -X,1/2+Y,1/2-Z
8 1/2+X,1/2+Y,-Z

loop_
_atom_site_label
_atom_site_type_symbol
_atom_site_fract_x
_atom_site_fract_y
_atom_site_fract_z
_atom_site_U_iso_or_equiv
_atom_site_adp_type
_atom_site_occupancy
_atom_site_symmetry_multiplicity
_atom_site_calc_flag
_atom_site_refinement_flags
_atom_site_disorder_assembly
_atom_site_disorder_group
Te(1) Te -0.00173(4) 0.06076(2) 1.06172(3) 0.02473(10) Uani 1.00 1 d . . .
Te(2) Te 0.00157(3) 0.087890(10) 0.80826(3) 0.02259(10) Uani 1.00 1 d . . .
O(1) O 0.0548(2) 0.03898(16) 0.9562(3) 0.0230(13) Uani 1.00 1 d . . .
O(2) O -0.0532(2) 0.10898(16) 0.9151(3) 0.0245(13) Uani 1.00 1 d . . .
C(1) C 0.0440(4) 0.1286(2) 1.0900(4) 0.0225(18) Uani 1.00 1 d . . .
C(2) C -0.0115(4) 0.1640(2) 1.1086(4) 0.031(2) Uani 1.00 1 d . . .
C(3) C 0.0190(4) 0.2079(2) 1.1224(4) 0.028(2) Uani 1.00 1 d . . .
C(4) C 0.0980(5) 0.2191(2) 1.1166(5) 0.031(2) Uani 1.00 1 d . . .
C(5) C 0.1500(4) 0.1837(2) 1.1004(4) 0.0248(19) Uani 1.00 1 d . . .
C(6) C 0.1262(4) 0.1379(2) 1.0877(4) 0.0230(19) Uani 1.00 1 d . . .
C(7) C -0.0989(4) 0.1565(2) 1.1083(6) 0.039(2) Uani 1.00 1 d . . .
C(8) C 0.1272(5) 0.2682(2) 1.1243(5) 0.041(2) Uani 1.00 1 d . . .
C(9) C 0.1878(4) 0.1022(2) 1.0678(4) 0.0246(19) Uani 1.00 1 d . . .
C(10) C 0.0627(4) 0.0288(2) 1.1823(5) 0.0254(19) Uani 1.00 1 d . . .
C(11) C 0.0279(4) 0.0370(2) 1.2737(5) 0.030(2) Uani 1.00 1 d . . .
C(12) C 0.0583(5) 0.0144(3) 1.3545(5) 0.043(2) Uani 1.00 1 d . . .
C(13) C 0.1205(5) -0.0153(3) 1.3483(5) 0.036(2) Uani 1.00 1 d . . .
C(14) C 0.1532(4) -0.0233(2) 1.2597(5) 0.032(2) Uani 1.00 1 d . . .
C(15) C 0.1270(4) -0.0014(2) 1.1751(5) 0.0263(19) Uani 1.00 1 d . . .
C(16) C -0.0400(5) 0.0696(2) 1.2857(5) 0.039(2) Uani 1.00 1 d . . .
C(17) C 0.1518(5) -0.0394(3) 1.4381(5) 0.057(3) Uani 1.00 1 d . . .
C(18) C 0.1711(4) -0.0136(2) 1.0841(5) 0.028(2) Uani 1.00 1 d . . .
C(19) C 0.1155(4) 0.1190(2) 0.8203(4) 0.0193(17) Uani 1.00 1 d . . .
C(20) C 0.1804(4) 0.0902(2) 0.8054(4) 0.0203(17) Uani 1.00 1 d . . .
C(21) C 0.2561(4) 0.1077(2) 0.8164(5) 0.028(2) Uani 1.00 1 d . . .
C(22) C 0.2689(4) 0.1536(2) 0.8409(4) 0.0255(19) Uani 1.00 1 d . . .
C(23) C 0.2041(4) 0.1813(2) 0.8559(4) 0.026(2) Uani 1.00 1 d . . .
C(24) C 0.1269(4) 0.1650(2) 0.8462(4) 0.0199(18) Uani 1.00 1 d . . .
C(25) C 0.1720(4) 0.0396(2) 0.7818(5) 0.031(2) Uani 1.00 1 d . . .
C(26) C 0.3527(4) 0.1716(3) 0.8537(5) 0.038(2) Uani 1.00 1 d . . .
C(27) C 0.0584(4) 0.1974(2) 0.8649(5) 0.030(2) Uani 1.00 1 d . . .
C(28) C -0.0443(4) 0.1336(2) 0.6960(5) 0.0263(19) Uani 1.00 1 d . . .
C(29) C -0.0086(5) 0.1300(2) 0.6055(5) 0.0293(19) Uani 1.00 1 d . . .
C(30) C -0.0383(5) 0.1552(3) 0.5285(6) 0.045(2) Uani 1.00 1 d . . .
C(31) C -0.1031(5) 0.1831(3) 0.5364(7) 0.047(2) Uani 1.00 1 d . . .
C(32) C -0.1390(5) 0.1862(3) 0.6260(6) 0.047(2) Uani 1.00 1 d . . .
C(33) C -0.1123(5) 0.1621(3) 0.7062(6) 0.038(2) Uani 1.00 1 d . . .
C(34) C 0.0622(5) 0.0996(2) 0.5896(5) 0.037(2) Uani 1.00 1 d . . .
C(35) C -0.1329(7) 0.2104(3) 0.4497(7) 0.083(4) Uani 1.00 1 d . . .
C(36) C -0.1584(5) 0.1675(3) 0.7992(6) 0.053(3) Uani 1.00 1 d . . .
H(1) H -0.0173 0.2320 1.1365 0.033 Uiso 1.00 1 c R . .
H(2) H 0.2050 0.1906 1.0986 0.030 Uiso 1.00 1 c R . .
H(3) H -0.1148 0.1398 1.1667 0.046 Uiso 1.00 1 c R . .
H(4) H -0.1258 0.1865 1.1064 0.047 Uiso 1.00 1 c R . .
H(5) H -0.1136 0.1386 1.0510 0.047 Uiso 1.00 1 c R . .
H(6) H 0.0909 0.2860 1.1652 0.050 Uiso 1.00 1 c R . .
H(7) H 0.1802 0.2684 1.1531 0.050 Uiso 1.00 1 c R . .
H(8) H 0.1294 0.2821 1.0598 0.050 Uiso 1.00 1 c R . .
H(9) H 0.2065 0.0892 1.1291 0.030 Uiso 1.00 1 c R . .
H(10) H 0.1648 0.0777 1.0280 0.030 Uiso 1.00 1 c R . .
H(11) H 0.2324 0.1163 1.0334 0.030 Uiso 1.00 1 c R . .
H(12) H 0.0347 0.0199 1.4158 0.052 Uiso 1.00 1 c R . .
H(13) H 0.1950 -0.0451 1.2551 0.038 Uiso 1.00 1 c R . .
H(14) H -0.0822 0.0610 1.2406 0.046 Uiso 1.00 1 c R . .
H(15) H -0.0600 0.0678 1.3521 0.046 Uiso 1.00 1 c R . .
H(16) H -0.0225 0.1011 1.2719 0.046 Uiso 1.00 1 c R . .
H(17) H 0.1232 -0.0281 1.4951 0.068 Uiso 1.00 1 c R . .
H(18) H 0.1438 -0.0727 1.4317 0.068 Uiso 1.00 1 c R . .
H(19) H 0.2084 -0.0328 1.4453 0.068 Uiso 1.00 1 c R . .
H(20) H 0.1458 0.0016 1.0290 0.034 Uiso 1.00 1 c R . .
H(21) H 0.2262 -0.0033 1.0894 0.034 Uiso 1.00 1 c R . .
H(22) H 0.1698 -0.0471 1.0746 0.034 Uiso 1.00 1 c R . .
H(23) H 0.3004 0.0879 0.8067 0.034 Uiso 1.00 1 c R . .
H(24) H 0.2122 0.2126 0.8737 0.031 Uiso 1.00 1 c R . .
H(25) H 0.1535 0.0231 0.8393 0.037 Uiso 1.00 1 c R . .
H(26) H 0.1335 0.0359 0.7295 0.037 Uiso 1.00 1 c R . .
H(27) H 0.2233 0.0271 0.7615 0.037 Uiso 1.00 1 c R . .
H(28) H 0.3796 0.1725 0.7910 0.046 Uiso 1.00 1 c R . .
H(29) H 0.3507 0.2028 0.8810 0.046 Uiso 1.00 1 c R . .
H(30) H 0.3817 0.1513 0.8978 0.046 Uiso 1.00 1 c R . .
H(31) H 0.0689 0.2154 0.9235 0.036 Uiso 1.00 1 c R . .
H(32) H 0.0518 0.2183 0.8099 0.036 Uiso 1.00 1 c R . .
H(33) H 0.0098 0.1794 0.8737 0.036 Uiso 1.00 1 c R . .
H(34) H -0.0128 0.1526 0.4675 0.054 Uiso 1.00 1 c R . .
H(35) H -0.1841 0.2056 0.6327 0.057 Uiso 1.00 1 c R . .
H(36) H 0.0988 0.1143 0.5441 0.045 Uiso 1.00 1 c R . .
H(37) H 0.0891 0.0946 0.6515 0.045 Uiso 1.00 1 c R . .
H(38) H 0.0448 0.0699 0.5633 0.045 Uiso 1.00 1 c R . .
H(39) H -0.1376 0.1898 0.3938 0.100 Uiso 1.00 1 c R . .
H(40) H -0.1849 0.2236 0.4646 0.100 Uiso 1.00 1 c R . .
H(41) H -0.0954 0.2352 0.4347 0.100 Uiso 1.00 1 c R . .
H(42) H -0.1243 0.1816 0.8483 0.064 Uiso 1.00 1 c R . .
H(43) H -0.2047 0.1871 0.7881 0.064 Uiso 1.00 1 c R . .
H(44) H -0.1758 0.1371 0.8217 0.064 Uiso 1.00 1 c R . .

loop_
_atom_site_aniso_label
_atom_site_aniso_U_11
_atom_site_aniso_U_22
_atom_site_aniso_U_33
_atom_site_aniso_U_12
_atom_site_aniso_U_13
_atom_site_aniso_U_23
Te(1) 0.0277(2) 0.0280(2) 0.0186(2) -0.0090(2) 0.0062(2) -0.00587(18)
Te(2) 0.0241(2) 0.0246(2) 0.0191(2) -0.0064(2) 0.0011(2) -0.00227(18)
O(1) 0.033(2) 0.020(2) 0.016(2) -0.002(2) 0.009(2) -0.006(2)
O(2) 0.024(2) 0.025(2) 0.025(2) 0.001(2) 0.002(2) -0.005(2)
C(1) 0.032(4) 0.023(3) 0.013(3) -0.010(3) 0.008(3) -0.006(2)
C(2) 0.029(4) 0.045(4) 0.017(3) -0.007(3) 0.003(3) -0.005(3)
C(3) 0.033(5) 0.030(4) 0.020(3) 0.004(3) -0.001(3) -0.012(3)
C(4) 0.057(5) 0.026(4) 0.011(3) -0.007(4) -0.003(3) -0.001(3)
C(5) 0.036(4) 0.023(4) 0.016(3) -0.011(3) -0.002(3) 0.000(3)
C(6) 0.037(4) 0.019(3) 0.013(3) -0.007(3) 0.002(3) -0.004(3)
C(7) 0.046(5) 0.028(4) 0.042(5) -0.004(4) 0.006(4) -0.017(4)
C(8) 0.067(6) 0.030(4) 0.027(4) -0.009(4) 0.000(4) -0.007(3)
C(9) 0.033(4) 0.027(4) 0.014(3) -0.007(3) 0.001(3) -0.001(2)
C(10) 0.036(4) 0.022(3) 0.018(3) -0.010(3) -0.000(3) -0.002(3)
C(11) 0.046(4) 0.027(4) 0.018(3) -0.022(3) 0.006(3) -0.006(3)
C(12) 0.065(6) 0.046(5) 0.018(4) -0.032(5) 0.002(4) -0.008(3)
C(13) 0.041(5) 0.042(5) 0.024(4) -0.025(4) -0.014(3) 0.004(3)
C(14) 0.034(4) 0.035(5) 0.026(4) -0.019(3) 0.001(3) -0.001(3)
C(15) 0.026(3) 0.032(4) 0.021(3) -0.015(3) -0.003(3) -0.007(3)
C(16) 0.070(5) 0.038(4) 0.008(3) -0.007(4) 0.012(3) -0.006(3)
C(17) 0.071(7) 0.072(6) 0.027(4) -0.040(5) -0.023(4) 0.015(4)
C(18) 0.025(3) 0.030(4) 0.030(4) -0.006(3) 0.002(3) -0.001(3)
C(19) 0.025(3) 0.022(3) 0.010(3) -0.008(2) 0.003(2) 0.001(2)
C(20) 0.028(3) 0.021(3) 0.012(3) -0.003(3) 0.003(3) -0.002(2)
C(21) 0.027(3) 0.043(4) 0.014(3) 0.002(3) 0.006(3) 0.005(3)
C(22) 0.027(4) 0.039(4) 0.010(3) -0.008(3) -0.000(3) 0.007(3)
C(23) 0.040(4) 0.021(3) 0.018(3) -0.013(3) -0.004(3) 0.011(3)
C(24) 0.025(3) 0.025(4) 0.010(3) 0.002(3) 0.003(2) 0.005(2)
C(25) 0.046(5) 0.022(4) 0.025(4) 0.001(3) 0.001(3) -0.004(3)
C(26) 0.033(4) 0.051(5) 0.029(4) -0.017(4) -0.009(3) 0.002(4)
C(27) 0.042(4) 0.022(4) 0.025(4) -0.001(3) -0.006(3) -0.003(3)
C(28) 0.029(4) 0.020(3) 0.030(4) -0.003(3) -0.005(3) 0.002(3)
C(29) 0.028(4) 0.031(3) 0.028(3) -0.004(3) -0.005(4) -0.002(2)
C(30) 0.053(5) 0.048(5) 0.035(4) -0.023(4) 0.001(4) 0.003(4)
C(31) 0.049(5) 0.040(5) 0.052(6) -0.003(4) -0.021(5) 0.013(4)
C(32) 0.047(5) 0.049(6) 0.047(5) 0.009(4) -0.013(4) 0.009(4)
C(33) 0.039(5) 0.042(5) 0.033(4) -0.002(4) -0.008(4) -0.002(3)
C(34) 0.051(5) 0.046(5) 0.015(3) -0.007(4) 0.006(3) 0.002(3)
C(35) 0.104(9) 0.080(8) 0.066(7) 0.003(7) -0.031(7) 0.039(6)
C(36) 0.042(5) 0.079(7) 0.038(5) 0.033(5) 0.004(4) 0.001(5)

loop_
_atom_type_symbol
_atom_type_description
_atom_type_scat_dispersion_real
_atom_type_scat_dispersion_imag
_atom_type_scat_source
C C 0.003 0.002
;
International Tables for Crystallography
(1992, Vol. C, Tables 4.2.6.8 and 6.1.1.4)
;
H H 0.000 0.000
;
International Tables for Crystallography
(1992, Vol. C, Table 6.1.1.4)
;
O O 0.011 0.006
;
International Tables for Crystallography
(1992, Vol. C, Tables 4.2.6.8 and 6.1.1.4)
;
Te Te -0.531 1.675
;
International Tables for Crystallography
(1992, Vol. C, Tables 4.2.6.8 and 6.1.1.4)
;

loop_
_geom_angle_atom_site_label_1
_geom_angle_atom_site_label_2
_geom_angle_atom_site_label_3
_geom_angle
_geom_angle_publ_flag
_geom_angle_site_symmetry_1
_geom_angle_site_symmetry_2
_geom_angle_site_symmetry_3
O(1) Te(1) C(1) 105.7(2) yes . . .
O(1) Te(1) C(10) 101.5(2) yes . . .
C(1) Te(1) C(10) 94.1(2) yes . . .
O(2) Te(2) C(19) 104.4(2) yes . . .
O(2) Te(2) C(28) 100.9(2) yes . . .
C(19) Te(2) C(28) 96.8(2) yes . . .
Te(1) C(1) C(2) 117.4(5) yes . . .
Te(1) C(1) C(6) 121.4(5) yes . . .
C(2) C(1) C(6) 121.2(6) yes . . .
C(1) C(2) C(3) 116.5(6) yes . . .
C(1) C(2) C(7) 123.3(6) yes . . .
C(3) C(2) C(7) 120.0(7) yes . . .
C(2) C(3) C(4) 124.7(7) yes . . .
C(3) C(4) C(5) 116.9(7) yes . . .
C(3) C(4) C(8) 122.4(7) yes . . .
C(5) C(4) C(8) 120.7(7) yes . . .
C(4) C(5) C(6) 123.3(7) yes . . .
C(1) C(6) C(5) 117.3(6) yes . . .
C(1) C(6) C(9) 123.9(6) yes . . .
C(5) C(6) C(9) 118.8(6) yes . . .
Te(1) C(10) C(11) 113.7(5) yes . . .
Te(1) C(10) C(15) 126.5(5) yes . . .
C(11) C(10) C(15) 119.4(6) yes . . .
C(10) C(11) C(12) 119.0(7) yes . . .
C(10) C(11) C(16) 121.6(6) yes . . .
C(12) C(11) C(16) 119.4(6) yes . . .
C(11) C(12) C(13) 122.1(7) yes . . .
C(12) C(13) C(14) 118.4(7) yes . . .
C(12) C(13) C(17) 120.5(7) yes . . .
C(14) C(13) C(17) 121.1(7) yes . . .
C(13) C(14) C(15) 123.0(7) yes . . .
C(10) C(15) C(14) 118.0(6) yes . . .
C(10) C(15) C(18) 126.2(6) yes . . .
C(14) C(15) C(18) 115.8(6) yes . . .
Te(2) C(19) C(20) 116.3(4) yes . . .
Te(2) C(19) C(24) 123.4(4) yes . . .
C(20) C(19) C(24) 120.2(6) yes . . .
C(19) C(20) C(21) 119.4(6) yes . . .
C(19) C(20) C(25) 122.8(6) yes . . .
C(21) C(20) C(25) 117.8(6) yes . . .
C(20) C(21) C(22) 121.4(6) yes . . .
C(21) C(22) C(23) 118.2(6) yes . . .
C(21) C(22) C(26) 120.2(6) yes . . .
C(23) C(22) C(26) 121.6(6) yes . . .
C(22) C(23) C(24) 122.2(6) yes . . .
C(19) C(24) C(23) 118.6(6) yes . . .
C(19) C(24) C(27) 122.3(6) yes . . .
C(23) C(24) C(27) 119.1(6) yes . . .
Te(2) C(28) C(29) 116.0(5) yes . . .
Te(2) C(28) C(33) 124.7(5) yes . . .
C(29) C(28) C(33) 118.9(6) yes . . .
C(28) C(29) C(30) 119.6(7) yes . . .
C(28) C(29) C(34) 121.4(6) yes . . .
C(30) C(29) C(34) 119.0(6) yes . . .
C(29) C(30) C(31) 122.7(8) yes . . .
C(30) C(31) C(32) 117.5(8) yes . . .
C(30) C(31) C(35) 120.6(8) yes . . .
C(32) C(31) C(35) 121.8(8) yes . . .
C(31) C(32) C(33) 122.8(8) yes . . .
C(28) C(33) C(32) 118.5(7) yes . . .
C(28) C(33) C(36) 124.1(7) yes . . .
C(32) C(33) C(36) 117.4(7) yes . . .
C(2) C(3) H(1) 117.8 no . . .
C(4) C(3) H(1) 117.5 no . . .
C(4) C(5) H(2) 118.2 no . . .
C(6) C(5) H(2) 118.5 no . . .
C(2) C(7) H(3) 109.9 no . . .
C(2) C(7) H(4) 109.3 no . . .
C(2) C(7) H(5) 109.2 no . . .
H(3) C(7) H(4) 109.5 no . . .
H(3) C(7) H(5) 109.5 no . . .
H(4) C(7) H(5) 109.5 no . . .
C(4) C(8) H(6) 109.4 no . . .
C(4) C(8) H(7) 109.4 no . . .
C(4) C(8) H(8) 109.6 no . . .
H(6) C(8) H(7) 109.5 no . . .
H(6) C(8) H(8) 109.5 no . . .
H(7) C(8) H(8) 109.5 no . . .
C(6) C(9) H(9) 109.5 no . . .
C(6) C(9) H(10) 109.3 no . . .
C(6) C(9) H(11) 109.6 no . . .
H(9) C(9) H(10) 109.5 no . . .
H(9) C(9) H(11) 109.5 no . . .
H(10) C(9) H(11) 109.5 no . . .
C(11) C(12) H(12) 118.8 no . . .
C(13) C(12) H(12) 119.0 no . . .
C(13) C(14) H(13) 118.2 no . . .
C(15) C(14) H(13) 118.7 no . . .
C(11) C(16) H(14) 109.0 no . . .
C(11) C(16) H(15) 109.6 no . . .
C(11) C(16) H(16) 109.8 no . . .
H(14) C(16) H(15) 109.5 no . . .
H(14) C(16) H(16) 109.5 no . . .
H(15) C(16) H(16) 109.5 no . . .
C(13) C(17) H(17) 109.5 no . . .
C(13) C(17) H(18) 109.4 no . . .
C(13) C(17) H(19) 109.5 no . . .
H(17) C(17) H(18) 109.5 no . . .
H(17) C(17) H(19) 109.5 no . . .
H(18) C(17) H(19) 109.5 no . . .
C(15) C(18) H(20) 109.2 no . . .
C(15) C(18) H(21) 109.7 no . . .
C(15) C(18) H(22) 109.6 no . . .
H(20) C(18) H(21) 109.5 no . . .
H(20) C(18) H(22) 109.5 no . . .
H(21) C(18) H(22) 109.5 no . . .
C(20) C(21) H(23) 119.4 no . . .
C(22) C(21) H(23) 119.3 no . . .
C(22) C(23) H(24) 118.8 no . . .
C(24) C(23) H(24) 119.0 no . . .
C(20) C(25) H(25) 109.3 no . . .
C(20) C(25) H(26) 109.3 no . . .
C(20) C(25) H(27) 109.8 no . . .
H(25) C(25) H(26) 109.5 no . . .
H(25) C(25) H(27) 109.5 no . . .
H(26) C(25) H(27) 109.5 no . . .
C(22) C(26) H(28) 109.7 no . . .
C(22) C(26) H(29) 109.3 no . . .
C(22) C(26) H(30) 109.4 no . . .
H(28) C(26) H(29) 109.5 no . . .
H(28) C(26) H(30) 109.5 no . . .
H(29) C(26) H(30) 109.5 no . . .
C(24) C(27) H(31) 109.5 no . . .
C(24) C(27) H(32) 109.8 no . . .
C(24) C(27) H(33) 109.1 no . . .
H(31) C(27) H(32) 109.5 no . . .
H(31) C(27) H(33) 109.5 no . . .
H(32) C(27) H(33) 109.5 no . . .
C(29) C(30) H(34) 118.6 no . . .
C(31) C(30) H(34) 118.7 no . . .
C(31) C(32) H(35) 118.5 no . . .
C(33) C(32) H(35) 118.7 no . . .
C(29) C(34) H(36) 109.9 no . . .
C(29) C(34) H(37) 109.2 no . . .
C(29) C(34) H(38) 109.4 no . . .
H(36) C(34) H(37) 109.5 no . . .
H(36) C(34) H(38) 109.5 no . . .
H(37) C(34) H(38) 109.5 no . . .
C(31) C(35) H(39) 109.3 no . . .
C(31) C(35) H(40) 109.5 no . . .
C(31) C(35) H(41) 109.5 no . . .
H(39) C(35) H(40) 109.5 no . . .
H(39) C(35) H(41) 109.5 no . . .
H(40) C(35) H(41) 109.5 no . . .
C(33) C(36) H(42) 109.3 no . . .
C(33) C(36) H(43) 109.8 no . . .
C(33) C(36) H(44) 109.3 no . . .
H(42) C(36) H(43) 109.5 no . . .
H(42) C(36) H(44) 109.5 no . . .
H(43) C(36) H(44) 109.5 no . . .

loop_
_geom_bond_atom_site_label_1
_geom_bond_atom_site_label_2
_geom_bond_distance
_geom_bond_publ_flag
_geom_bond_site_symmetry_1
_geom_bond_site_symmetry_2
Te(1) O(1) 1.855(4) yes . .
Te(1) C(1) 2.151(7) yes . .
Te(1) C(10) 2.196(7) yes . .
Te(2) O(2) 1.847(4) yes . .
Te(2) C(19) 2.131(6) yes . .
Te(2) C(28) 2.185(7) yes . .
C(1) C(2) 1.413(10) yes . .
C(1) C(6) 1.413(10) yes . .
C(2) C(3) 1.386(10) yes . .
C(2) C(7) 1.492(11) yes . .
C(3) C(4) 1.375(11) yes . .
C(4) C(5) 1.371(10) yes . .
C(4) C(8) 1.511(10) yes . .
C(5) C(6) 1.400(10) yes . .
C(6) C(9) 1.492(10) yes . .
C(10) C(11) 1.414(10) yes . .
C(10) C(15) 1.400(10) yes . .
C(11) C(12) 1.393(11) yes . .
C(11) C(16) 1.495(11) yes . .
C(12) C(13) 1.363(12) yes . .
C(13) C(14) 1.364(11) yes . .
C(13) C(17) 1.518(11) yes . .
C(14) C(15) 1.403(10) yes . .
C(15) C(18) 1.503(10) yes . .
C(19) C(20) 1.394(9) yes . .
C(19) C(24) 1.393(9) yes . .
C(20) C(21) 1.384(10) yes . .
C(20) C(25) 1.510(9) yes . .
C(21) C(22) 1.393(10) yes . .
C(22) C(23) 1.373(10) yes . .
C(22) C(26) 1.517(10) yes . .
C(23) C(24) 1.393(10) yes . .
C(24) C(27) 1.513(10) yes . .
C(28) C(29) 1.393(10) yes . .
C(28) C(33) 1.421(11) yes . .
C(29) C(30) 1.386(11) yes . .
C(29) C(34) 1.502(11) yes . .
C(30) C(31) 1.367(13) yes . .
C(31) C(32) 1.382(13) yes . .
C(31) C(35) 1.522(14) yes . .
C(32) C(33) 1.388(12) yes . .
C(33) C(36) 1.511(12) yes . .
C(3) H(1) 0.950 no . .
C(5) H(2) 0.950 no . .
C(7) H(3) 0.980 no . .
C(7) H(4) 0.980 no . .
C(7) H(5) 0.980 no . .
C(8) H(6) 0.980 no . .
C(8) H(7) 0.980 no . .
C(8) H(8) 0.980 no . .
C(9) H(9) 0.980 no . .
C(9) H(10) 0.980 no . .
C(9) H(11) 0.980 no . .
C(12) H(12) 0.950 no . .
C(14) H(13) 0.950 no . .
C(16) H(14) 0.980 no . .
C(16) H(15) 0.980 no . .
C(16) H(16) 0.980 no . .
C(17) H(17) 0.980 no . .
C(17) H(18) 0.980 no . .
C(17) H(19) 0.980 no . .
C(18) H(20) 0.980 no . .
C(18) H(21) 0.980 no . .
C(18) H(22) 0.980 no . .
C(21) H(23) 0.950 no . .
C(23) H(24) 0.950 no . .
C(25) H(25) 0.980 no . .
C(25) H(26) 0.980 no . .
C(25) H(27) 0.980 no . .
C(26) H(28) 0.980 no . .
C(26) H(29) 0.980 no . .
C(26) H(30) 0.980 no . .
C(27) H(31) 0.980 no . .
C(27) H(32) 0.980 no . .
C(27) H(33) 0.980 no . .
C(30) H(34) 0.950 no . .
C(32) H(35) 0.950 no . .
C(34) H(36) 0.980 no . .
C(34) H(37) 0.980 no . .
C(34) H(38) 0.980 no . .
C(35) H(39) 0.980 no . .
C(35) H(40) 0.980 no . .
C(35) H(41) 0.980 no . .
C(36) H(42) 0.980 no . .
C(36) H(43) 0.980 no . .
C(36) H(44) 0.980 no . .

loop_
_geom_contact_atom_site_label_1
_geom_contact_atom_site_label_2
_geom_contact_distance
_geom_contact_publ_flag
_geom_contact_site_symmetry_1
_geom_contact_site_symmetry_2
Te(1) Te(2) 3.5934(5) ? . .
Te(1) O(1) 3.040(4) ? . 5_557
Te(1) O(2) 2.613(4) ? . .
Te(2) Te(1) 3.5934(5) ? . .
Te(2) O(1) 2.647(4) ? . .
Te(2) C(10) 3.558(7) ? . 5_557
Te(2) C(14) 3.350(8) ? . 5_557
Te(2) C(15) 3.325(7) ? . 5_557
O(1) Te(1) 3.040(4) ? . 5_557
O(1) Te(2) 2.647(4) ? . .
O(1) O(1) 3.164(6) ? . 5_557
O(1) O(2) 2.788(6) ? . .
O(1) C(10) 3.387(8) ? . 5_557
O(1) C(19) 3.158(8) ? . .
O(1) C(20) 3.324(8) ? . .
O(1) C(25) 3.120(9) ? . .
O(2) Te(1) 2.613(4) ? . .
O(2) O(1) 2.788(6) ? . .
O(2) C(1) 2.979(8) ? . .
O(2) C(2) 3.196(8) ? . .
O(2) C(7) 3.105(9) ? . .
O(2) C(15) 3.584(8) ? . 5_557
O(2) C(18) 3.408(8) ? . 5_557
C(1) O(2) 2.979(8) ? . .
C(2) O(2) 3.196(8) ? . .
C(5) C(23) 3.503(9) ? . .
C(5) C(24) 3.579(9) ? . .
C(5) C(26) 3.522(10) ? . 2_555
C(6) C(24) 3.432(9) ? . .
C(7) O(2) 3.105(9) ? . .
C(9) C(21) 3.569(9) ? . 2_555
C(10) Te(2) 3.558(7) ? . 5_557
C(10) O(1) 3.387(8) ? . 5_557
C(14) Te(2) 3.350(8) ? . 5_557
C(14) C(25) 3.483(11) ? . 2_555
C(15) Te(2) 3.325(7) ? . 5_557
C(15) O(2) 3.584(8) ? . 5_557
C(18) O(2) 3.408(8) ? . 5_557
C(19) O(1) 3.158(8) ? . .
C(20) O(1) 3.324(8) ? . .
C(21) C(9) 3.569(9) ? . 2_554
C(23) C(5) 3.503(9) ? . .
C(24) C(5) 3.579(9) ? . .
C(24) C(6) 3.432(9) ? . .
C(25) O(1) 3.120(9) ? . .
C(25) C(14) 3.483(11) ? . 2_554
C(26) C(5) 3.522(10) ? . 2_554
Te(1) H(20) 3.281 ? . 5_557
Te(1) H(22) 3.429 ? . 5_557
Te(2) H(22) 3.521 ? . 5_557
O(1) H(20) 3.591 ? . 5_557
O(1) H(25) 2.367 ? . .
O(1) H(26) 3.407 ? . .
O(2) H(5) 2.305 ? . .
O(2) H(22) 2.668 ? . 5_557
C(1) H(28) 3.318 ? . 2_555
C(1) H(31) 3.438 ? . .
C(1) H(33) 3.384 ? . .
C(2) H(28) 3.374 ? . 2_555
C(2) H(31) 3.259 ? . .
C(2) H(33) 3.299 ? . .
C(3) H(28) 3.069 ? . 2_555
C(3) H(31) 2.886 ? . .
C(3) H(32) 3.407 ? . 3_555
C(3) H(33) 3.542 ? . .
C(4) H(28) 2.792 ? . 2_555
C(4) H(31) 2.718 ? . .
C(4) H(32) 3.323 ? . 3_555
C(5) H(7) 3.268 ? . 4_555
C(5) H(24) 3.411 ? . .
C(5) H(28) 2.703 ? . 2_555
C(5) H(31) 2.950 ? . .
C(6) H(23) 3.580 ? . 2_555
C(6) H(28) 2.988 ? . 2_555
C(6) H(31) 3.340 ? . .
C(8) H(2) 3.096 ? . 4_555
C(8) H(7) 3.445 ? . 4_555
C(8) H(29) 3.489 ? . 4_555
C(8) H(31) 3.322 ? . .
C(8) H(32) 2.890 ? . 3_555
C(9) H(23) 3.336 ? . 2_555
C(10) H(23) 3.355 ? . 2_555
C(11) H(23) 3.286 ? . 2_555
C(11) H(26) 3.449 ? . 5_557
C(12) H(23) 3.268 ? . 2_555
C(12) H(38) 3.314 ? . 1_556
C(12) H(38) 3.212 ? . 5_557
C(13) H(23) 3.331 ? . 2_555
C(13) H(27) 3.148 ? . 2_555
C(13) H(38) 3.435 ? . 5_557
C(14) H(23) 3.385 ? . 2_555
C(14) H(27) 2.547 ? . 2_555
C(14) H(44) 3.509 ? . 5_557
C(15) H(23) 3.398 ? . 2_555
C(15) H(27) 2.915 ? . 2_555
C(16) H(17) 3.551 ? . 5_558
C(16) H(26) 3.449 ? . 5_557
C(16) H(34) 3.513 ? . 1_556
C(17) H(15) 3.392 ? . 5_558
C(17) H(21) 3.117 ? . 2_555
C(17) H(22) 3.562 ? . 2_555
C(17) H(38) 3.435 ? . 5_557
C(18) H(19) 2.852 ? . 2_554
C(18) H(25) 3.563 ? . .
C(18) H(27) 3.255 ? . 2_555
C(19) H(6) 3.517 ? . 3_554
C(19) H(10) 3.223 ? . .
C(19) H(11) 3.547 ? . .
C(20) H(9) 3.098 ? . 2_554
C(20) H(10) 3.111 ? . .
C(20) H(11) 3.359 ? . .
C(21) H(9) 2.720 ? . 2_554
C(21) H(10) 3.421 ? . .
C(21) H(11) 3.039 ? . .
C(22) H(2) 3.546 ? . 2_554
C(22) H(9) 3.501 ? . 2_554
C(22) H(11) 2.940 ? . .
C(23) H(2) 3.367 ? . .
C(23) H(6) 3.393 ? . 3_554
C(23) H(7) 3.188 ? . 3_554
C(23) H(11) 3.132 ? . .
C(23) H(24) 3.398 ? . 4_555
C(23) H(29) 3.506 ? . 4_555
C(24) H(6) 2.943 ? . 3_554
C(24) H(7) 3.417 ? . 3_554
C(24) H(11) 3.445 ? . .
C(25) H(9) 3.276 ? . 2_554
C(25) H(10) 3.582 ? . .
C(25) H(13) 3.350 ? . 2_554
C(25) H(14) 3.304 ? . 5_557
C(25) H(21) 3.405 ? . 2_554
C(26) H(8) 3.165 ? . 4_555
C(26) H(11) 3.588 ? . .
C(26) H(24) 3.545 ? . 4_555
C(26) H(34) 3.176 ? . 2_555
C(26) H(36) 3.220 ? . 2_555
C(27) H(6) 2.857 ? . 3_554
C(27) H(29) 3.286 ? . 4_555
C(27) H(41) 3.392 ? . 3_555
C(28) H(6) 3.290 ? . 3_554
C(28) H(18) 3.012 ? . 5_557
C(29) H(6) 3.073 ? . 3_554
C(29) H(8) 3.512 ? . 3_554
C(29) H(18) 2.870 ? . 5_557
C(30) H(6) 3.354 ? . 3_554
C(30) H(8) 3.393 ? . 3_554
C(30) H(15) 3.536 ? . 1_554
C(30) H(18) 3.034 ? . 5_557
C(30) H(30) 3.204 ? . 2_554
C(31) H(1) 3.175 ? . 3_554
C(31) H(18) 3.307 ? . 5_557
C(32) H(1) 3.142 ? . 3_554
C(32) H(18) 3.391 ? . 5_557
C(33) H(1) 3.599 ? . 3_554
C(33) H(18) 3.263 ? . 5_557
C(34) H(6) 3.514 ? . 3_554
C(34) H(11) 3.587 ? . 2_554
C(34) H(12) 3.368 ? . 1_554
C(34) H(18) 3.576 ? . 5_557
C(34) H(30) 3.191 ? . 2_554
C(35) H(42) 3.437 ? . 3_554
C(35) H(43) 3.600 ? . 2_454
C(36) H(41) 3.553 ? . 3_555
H(1) C(31) 3.175 ? . 3_555
H(1) C(32) 3.142 ? . 3_555
H(1) C(33) 3.599 ? . 3_555
H(1) H(28) 3.599 ? . 2_555
H(1) H(31) 3.321 ? . .
H(1) H(32) 3.031 ? . 3_555
H(1) H(35) 3.349 ? . 3_555
H(1) H(41) 3.230 ? . 3_555
H(2) C(8) 3.096 ? . 4_555
H(2) C(22) 3.546 ? . 2_555
H(2) C(23) 3.367 ? . .
H(2) H(7) 2.396 ? . 4_555
H(2) H(8) 2.956 ? . 4_555
H(2) H(24) 3.178 ? . .
H(2) H(28) 3.065 ? . 2_555
H(2) H(31) 3.415 ? . .
H(3) H(39) 3.482 ? . 1_556
H(4) H(35) 3.276 ? . 2_455
H(4) H(35) 3.304 ? . 3_555
H(4) H(40) 3.413 ? . 3_555
H(4) H(41) 3.328 ? . 3_555
H(4) H(42) 3.574 ? . .
H(5) O(2) 2.305 ? . .
H(5) H(22) 3.311 ? . 5_557
H(5) H(33) 3.428 ? . .
H(5) H(42) 3.075 ? . .
H(5) H(44) 3.341 ? . .
H(6) C(19) 3.517 ? . 3_555
H(6) C(23) 3.393 ? . 3_555
H(6) C(24) 2.943 ? . 3_555
H(6) C(27) 2.857 ? . 3_555
H(6) C(28) 3.290 ? . 3_555
H(6) C(29) 3.073 ? . 3_555
H(6) C(30) 3.354 ? . 3_555
H(6) C(34) 3.514 ? . 3_555
H(6) H(24) 3.537 ? . 3_555
H(6) H(31) 3.592 ? . 3_555
H(6) H(32) 2.110 ? . 3_555
H(6) H(33) 3.347 ? . 3_555
H(6) H(36) 3.345 ? . 3_555
H(6) H(37) 3.470 ? . 3_555
H(7) C(5) 3.268 ? . 4_555
H(7) C(8) 3.445 ? . 4_555
H(7) C(23) 3.188 ? . 3_555
H(7) C(24) 3.417 ? . 3_555
H(7) H(2) 2.396 ? . 4_555
H(7) H(7) 2.588 ? . 4_555
H(7) H(24) 3.146 ? . 3_555
H(7) H(28) 3.522 ? . 2_555
H(7) H(32) 3.089 ? . 3_555
H(8) C(26) 3.165 ? . 4_555
H(8) C(29) 3.512 ? . 3_555
H(8) C(30) 3.393 ? . 3_555
H(8) H(2) 2.956 ? . 4_555
H(8) H(24) 3.557 ? . .
H(8) H(29) 2.534 ? . 4_555
H(8) H(30) 2.966 ? . 4_555
H(8) H(31) 2.888 ? . .
H(8) H(34) 3.313 ? . 3_555
H(8) H(36) 3.057 ? . 3_555
H(9) C(20) 3.098 ? . 2_555
H(9) C(21) 2.720 ? . 2_555
H(9) C(22) 3.501 ? . 2_555
H(9) C(25) 3.276 ? . 2_555
H(9) H(23) 2.460 ? . 2_555
H(9) H(26) 3.408 ? . 2_555
H(9) H(27) 2.828 ? . 2_555
H(9) H(36) 3.565 ? . 2_555
H(9) H(37) 3.467 ? . 2_555
H(10) C(19) 3.223 ? . .
H(10) C(20) 3.111 ? . .
H(10) C(21) 3.421 ? . .
H(10) C(25) 3.582 ? . .
H(10) H(25) 3.059 ? . .
H(11) C(19) 3.547 ? . .
H(11) C(20) 3.359 ? . .
H(11) C(21) 3.039 ? . .
H(11) C(22) 2.940 ? . .
H(11) C(23) 3.132 ? . .
H(11) C(24) 3.445 ? . .
H(11) C(26) 3.588 ? . .
H(11) C(34) 3.587 ? . 2_555
H(11) H(23) 3.438 ? . .
H(11) H(24) 3.578 ? . .
H(11) H(30) 3.303 ? . .
H(11) H(36) 2.855 ? . 2_555
H(11) H(37) 3.485 ? . 2_555
H(12) C(34) 3.368 ? . 1_556
H(12) H(12) 2.853 ? . 5_558
H(12) H(17) 2.946 ? . 5_558
H(12) H(36) 3.439 ? . 1_556
H(12) H(38) 2.510 ? . 1_556
H(12) H(38) 2.946 ? . 5_557
H(13) C(25) 3.350 ? . 2_555
H(13) H(25) 3.437 ? . 2_555
H(13) H(27) 2.511 ? . 2_555
H(13) H(44) 2.890 ? . 5_557
H(14) C(25) 3.304 ? . 5_557
H(14) H(25) 2.936 ? . 5_557
H(14) H(26) 2.969 ? . 5_557
H(14) H(27) 3.494 ? . 5_557
H(15) C(17) 3.392 ? . 5_558
H(15) C(30) 3.536 ? . 1_556
H(15) H(17) 2.633 ? . 5_558
H(15) H(18) 3.311 ? . 5_558
H(15) H(26) 3.445 ? . 5_557
H(15) H(34) 3.039 ? . 1_556
H(15) H(38) 3.415 ? . 1_556
H(16) H(28) 3.190 ? . 2_555
H(16) H(30) 3.285 ? . 2_555
H(16) H(34) 3.095 ? . 1_556
H(17) C(16) 3.551 ? . 5_558
H(17) H(12) 2.946 ? . 5_558
H(17) H(15) 2.633 ? . 5_558
H(17) H(21) 2.946 ? . 2_555
H(17) H(38) 3.276 ? . 1_556
H(17) H(38) 3.189 ? . 5_557
H(18) C(28) 3.012 ? . 5_557
H(18) C(29) 2.870 ? . 5_557
H(18) C(30) 3.034 ? . 5_557
H(18) C(31) 3.307 ? . 5_557
H(18) C(32) 3.391 ? . 5_557
H(18) C(33) 3.263 ? . 5_557
H(18) C(34) 3.576 ? . 5_557
H(18) H(15) 3.311 ? . 5_558
H(18) H(34) 3.496 ? . 5_557
H(18) H(38) 3.186 ? . 5_557
H(19) C(18) 2.852 ? . 2_555
H(19) H(20) 2.898 ? . 2_555
H(19) H(21) 2.433 ? . 2_555
H(19) H(22) 2.756 ? . 2_555
H(19) H(25) 3.196 ? . 2_555
H(19) H(27) 3.290 ? . 2_555
H(20) Te(1) 3.281 ? . 5_557
H(20) O(1) 3.591 ? . 5_557
H(20) H(19) 2.898 ? . 2_554
H(20) H(25) 2.700 ? . .
H(21) C(17) 3.117 ? . 2_554
H(21) C(25) 3.405 ? . 2_555
H(21) H(17) 2.946 ? . 2_554
H(21) H(19) 2.433 ? . 2_554
H(21) H(26) 3.265 ? . 2_555
H(21) H(27) 2.679 ? . 2_555
H(22) Te(1) 3.429 ? . 5_557
H(22) Te(2) 3.521 ? . 5_557
H(22) O(2) 2.668 ? . 5_557
H(22) C(17) 3.562 ? . 2_554
H(22) H(5) 3.311 ? . 5_557
H(22) H(19) 2.756 ? . 2_554
H(22) H(44) 2.982 ? . 5_557
H(23) C(6) 3.580 ? . 2_554
H(23) C(9) 3.336 ? . 2_554
H(23) C(10) 3.355 ? . 2_554
H(23) C(11) 3.286 ? . 2_554
H(23) C(12) 3.268 ? . 2_554
H(23) C(13) 3.331 ? . 2_554
H(23) C(14) 3.385 ? . 2_554
H(23) C(15) 3.398 ? . 2_554
H(23) H(9) 2.460 ? . 2_554
H(23) H(11) 3.438 ? . .
H(24) C(5) 3.411 ? . .
H(24) C(23) 3.398 ? . 4_555
H(24) C(26) 3.545 ? . 4_555
H(24) H(2) 3.178 ? . .
H(24) H(6) 3.537 ? . 3_554
H(24) H(7) 3.146 ? . 3_554
H(24) H(8) 3.557 ? . .
H(24) H(11) 3.578 ? . .
H(24) H(24) 2.521 ? . 4_555
H(24) H(29) 2.678 ? . 4_555
H(25) O(1) 2.367 ? . .
H(25) C(18) 3.563 ? . .
H(25) H(10) 3.059 ? . .
H(25) H(13) 3.437 ? . 2_554
H(25) H(14) 2.936 ? . 5_557
H(25) H(19) 3.196 ? . 2_554
H(25) H(20) 2.700 ? . .
H(26) O(1) 3.407 ? . .
H(26) C(11) 3.449 ? . 5_557
H(26) C(16) 3.449 ? . 5_557
H(26) H(9) 3.408 ? . 2_554
H(26) H(14) 2.969 ? . 5_557
H(26) H(15) 3.445 ? . 5_557
H(26) H(21) 3.265 ? . 2_554
H(27) C(13) 3.148 ? . 2_554
H(27) C(14) 2.547 ? . 2_554
H(27) C(15) 2.915 ? . 2_554
H(27) C(18) 3.255 ? . 2_554
H(27) H(9) 2.828 ? . 2_554
H(27) H(13) 2.511 ? . 2_554
H(27) H(14) 3.494 ? . 5_557
H(27) H(19) 3.290 ? . 2_554
H(27) H(21) 2.679 ? . 2_554
H(28) C(1) 3.318 ? . 2_554
H(28) C(2) 3.374 ? . 2_554
H(28) C(3) 3.069 ? . 2_554
H(28) C(4) 2.792 ? . 2_554
H(28) C(5) 2.703 ? . 2_554
H(28) C(6) 2.988 ? . 2_554
H(28) H(1) 3.599 ? . 2_554
H(28) H(2) 3.065 ? . 2_554
H(28) H(7) 3.522 ? . 2_554
H(28) H(16) 3.190 ? . 2_554
H(28) H(32) 3.383 ? . 4_555
H(28) H(34) 3.368 ? . 2_555
H(29) C(8) 3.489 ? . 4_555
H(29) C(23) 3.506 ? . 4_555
H(29) C(27) 3.286 ? . 4_555
H(29) H(8) 2.534 ? . 4_555
H(29) H(24) 2.678 ? . 4_555
H(29) H(31) 2.798 ? . 4_555
H(29) H(32) 2.987 ? . 4_555
H(29) H(34) 3.322 ? . 2_555
H(29) H(36) 3.522 ? . 2_555
H(30) C(30) 3.204 ? . 2_555
H(30) C(34) 3.191 ? . 2_555
H(30) H(8) 2.966 ? . 4_555
H(30) H(11) 3.303 ? . .
H(30) H(16) 3.285 ? . 2_554
H(30) H(34) 2.413 ? . 2_555
H(30) H(36) 2.314 ? . 2_555
H(30) H(38) 3.514 ? . 2_555
H(31) C(1) 3.438 ? . .
H(31) C(2) 3.259 ? . .
H(31) C(3) 2.886 ? . .
H(31) C(4) 2.718 ? . .
H(31) C(5) 2.950 ? . .
H(31) C(6) 3.340 ? . .
H(31) C(8) 3.322 ? . .
H(31) H(1) 3.321 ? . .
H(31) H(2) 3.415 ? . .
H(31) H(6) 3.592 ? . 3_554
H(31) H(8) 2.888 ? . .
H(31) H(29) 2.798 ? . 4_555
H(31) H(41) 3.128 ? . 3_555
H(32) C(3) 3.407 ? . 3_554
H(32) C(4) 3.323 ? . 3_554
H(32) C(8) 2.890 ? . 3_554
H(32) H(1) 3.031 ? . 3_554
H(32) H(6) 2.110 ? . 3_554
H(32) H(7) 3.089 ? . 3_554
H(32) H(28) 3.383 ? . 4_555
H(32) H(29) 2.987 ? . 4_555
H(32) H(41) 3.314 ? . 3_555
H(33) C(1) 3.384 ? . .
H(33) C(2) 3.299 ? . .
H(33) C(3) 3.542 ? . .
H(33) H(5) 3.428 ? . .
H(33) H(6) 3.347 ? . 3_554
H(33) H(41) 3.166 ? . 3_555
H(34) C(16) 3.513 ? . 1_554
H(34) C(26) 3.176 ? . 2_554
H(34) H(8) 3.313 ? . 3_554
H(34) H(15) 3.039 ? . 1_554
H(34) H(16) 3.095 ? . 1_554
H(34) H(18) 3.496 ? . 5_557
H(34) H(28) 3.368 ? . 2_554
H(34) H(29) 3.322 ? . 2_554
H(34) H(30) 2.413 ? . 2_554
H(35) H(1) 3.349 ? . 3_554
H(35) H(4) 3.276 ? . 2_454
H(35) H(4) 3.304 ? . 3_554
H(35) H(35) 3.406 ? . 4_455
H(36) C(26) 3.220 ? . 2_554
H(36) H(6) 3.345 ? . 3_554
H(36) H(8) 3.057 ? . 3_554
H(36) H(9) 3.565 ? . 2_554
H(36) H(11) 2.855 ? . 2_554
H(36) H(12) 3.439 ? . 1_554
H(36) H(29) 3.522 ? . 2_554
H(36) H(30) 2.314 ? . 2_554
H(37) H(6) 3.470 ? . 3_554
H(37) H(9) 3.467 ? . 2_554
H(37) H(11) 3.485 ? . 2_554
H(38) C(12) 3.314 ? . 1_554
H(38) C(12) 3.212 ? . 5_557
H(38) C(13) 3.435 ? . 5_557
H(38) C(17) 3.435 ? . 5_557
H(38) H(12) 2.510 ? . 1_554
H(38) H(12) 2.946 ? . 5_557
H(38) H(15) 3.415 ? . 1_554
H(38) H(17) 3.276 ? . 1_554
H(38) H(17) 3.189 ? . 5_557
H(38) H(18) 3.186 ? . 5_557
H(38) H(30) 3.514 ? . 2_554
H(39) H(3) 3.482 ? . 1_554
H(39) H(43) 3.037 ? . 2_454
H(40) H(4) 3.413 ? . 3_554
H(40) H(40) 2.678 ? . 4_455
H(40) H(42) 3.345 ? . 3_554
H(40) H(43) 3.248 ? . 2_454
H(40) H(43) 3.574 ? . 3_554
H(41) C(27) 3.392 ? . 3_554
H(41) C(36) 3.553 ? . 3_554
H(41) H(1) 3.230 ? . 3_554
H(41) H(4) 3.328 ? . 3_554
H(41) H(31) 3.128 ? . 3_554
H(41) H(32) 3.314 ? . 3_554
H(41) H(33) 3.166 ? . 3_554
H(41) H(42) 2.738 ? . 3_554
H(41) H(43) 3.550 ? . 3_554
H(42) C(35) 3.437 ? . 3_555
H(42) H(4) 3.574 ? . .
H(42) H(5) 3.075 ? . .
H(42) H(40) 3.345 ? . 3_555
H(42) H(41) 2.738 ? . 3_555
H(43) C(35) 3.600 ? . 2_455
H(43) H(39) 3.037 ? . 2_455
H(43) H(40) 3.248 ? . 2_455
H(43) H(40) 3.574 ? . 3_555
H(43) H(41) 3.550 ? . 3_555
H(44) C(14) 3.509 ? . 5_557
H(44) H(5) 3.341 ? . .
H(44) H(13) 2.890 ? . 5_557
H(44) H(22) 2.982 ? . 5_557

loop_
_geom_torsion_atom_site_label_1
_geom_torsion_atom_site_label_2
_geom_torsion_atom_site_label_3
_geom_torsion_atom_site_label_4
_geom_torsion
_geom_torsion_publ_flag
_geom_torsion_site_symmetry_1
_geom_torsion_site_symmetry_2
_geom_torsion_site_symmetry_3
_geom_torsion_site_symmetry_4
O(1) Te(1) C(1) C(2) 135.3(4) ? . . . .
O(1) Te(1) C(1) C(6) -43.1(5) ? . . . .
O(1) Te(1) C(10) C(11) -175.5(5) ? . . . .
O(1) Te(1) C(10) C(15) -2.5(6) ? . . . .
C(1) Te(1) C(10) C(11) 77.6(5) ? . . . .
C(1) Te(1) C(10) C(15) -109.4(6) ? . . . .
C(10) Te(1) C(1) C(2) -121.6(5) ? . . . .
C(10) Te(1) C(1) C(6) 60.0(5) ? . . . .
O(2) Te(2) C(19) C(20) 133.8(4) ? . . . .
O(2) Te(2) C(19) C(24) -43.2(5) ? . . . .
O(2) Te(2) C(28) C(29) 173.8(5) ? . . . .
O(2) Te(2) C(28) C(33) -13.9(6) ? . . . .
C(19) Te(2) C(28) C(29) 67.7(5) ? . . . .
C(19) Te(2) C(28) C(33) -120.0(6) ? . . . .
C(28) Te(2) C(19) C(20) -123.1(5) ? . . . .
C(28) Te(2) C(19) C(24) 60.0(5) ? . . . .
Te(1) C(1) C(2) C(3) -177.3(4) ? . . . .
Te(1) C(1) C(2) C(7) -0.8(9) ? . . . .
Te(1) C(1) C(6) C(5) 175.7(4) ? . . . .
Te(1) C(1) C(6) C(9) -1.2(9) ? . . . .
C(2) C(1) C(6) C(5) -2.7(9) ? . . . .
C(2) C(1) C(6) C(9) -179.6(6) ? . . . .
C(6) C(1) C(2) C(3) 1.2(9) ? . . . .
C(6) C(1) C(2) C(7) 177.6(6) ? . . . .
C(1) C(2) C(3) C(4) 1.9(10) ? . . . .
C(7) C(2) C(3) C(4) -174.7(7) ? . . . .
C(2) C(3) C(4) C(5) -3.2(10) ? . . . .
C(2) C(3) C(4) C(8) 174.9(6) ? . . . .
C(3) C(4) C(5) C(6) 1.5(10) ? . . . .
C(8) C(4) C(5) C(6) -176.7(6) ? . . . .
C(4) C(5) C(6) C(1) 1.3(10) ? . . . .
C(4) C(5) C(6) C(9) 178.4(6) ? . . . .
Te(1) C(10) C(11) C(12) 173.1(6) ? . . . .
Te(1) C(10) C(11) C(16) -7.5(9) ? . . . .
Te(1) C(10) C(15) C(14) -171.2(5) ? . . . .
Te(1) C(10) C(15) C(18) 7.9(10) ? . . . .
C(11) C(10) C(15) C(14) 1.4(10) ? . . . .
C(11) C(10) C(15) C(18) -179.5(7) ? . . . .
C(15) C(10) C(11) C(12) -0.5(11) ? . . . .
C(15) C(10) C(11) C(16) 178.9(7) ? . . . .
C(10) C(11) C(12) C(13) -0.0(12) ? . . . .
C(16) C(11) C(12) C(13) -179.4(8) ? . . . .
C(11) C(12) C(13) C(14) -0.5(11) ? . . . .
C(11) C(12) C(13) C(17) -179.8(6) ? . . . .
C(12) C(13) C(14) C(15) 1.6(12) ? . . . .
C(17) C(13) C(14) C(15) -179.1(7) ? . . . .
C(13) C(14) C(15) C(10) -2.1(11) ? . . . .
C(13) C(14) C(15) C(18) 178.7(7) ? . . . .
Te(2) C(19) C(20) C(21) -177.2(4) ? . . . .
Te(2) C(19) C(20) C(25) 0.1(6) ? . . . .
Te(2) C(19) C(24) C(23) 177.3(4) ? . . . .
Te(2) C(19) C(24) C(27) -2.1(9) ? . . . .
C(20) C(19) C(24) C(23) 0.5(8) ? . . . .
C(20) C(19) C(24) C(27) -178.9(6) ? . . . .
C(24) C(19) C(20) C(21) -0.1(7) ? . . . .
C(24) C(19) C(20) C(25) 177.1(6) ? . . . .
C(19) C(20) C(21) C(22) -0.7(10) ? . . . .
C(25) C(20) C(21) C(22) -178.1(6) ? . . . .
C(20) C(21) C(22) C(23) 1.2(10) ? . . . .
C(20) C(21) C(22) C(26) 179.2(6) ? . . . .
C(21) C(22) C(23) C(24) -0.9(10) ? . . . .
C(26) C(22) C(23) C(24) -178.8(6) ? . . . .
C(22) C(23) C(24) C(19) 0.0(9) ? . . . .
C(22) C(23) C(24) C(27) 179.4(6) ? . . . .
Te(2) C(28) C(29) C(30) 175.0(6) ? . . . .
Te(2) C(28) C(29) C(34) -5.7(9) ? . . . .
Te(2) C(28) C(33) C(32) -174.2(6) ? . . . .
Te(2) C(28) C(33) C(36) 5.3(11) ? . . . .
C(29) C(28) C(33) C(32) -2.0(11) ? . . . .
C(29) C(28) C(33) C(36) 177.4(7) ? . . . .
C(33) C(28) C(29) C(30) 2.2(11) ? . . . .
C(33) C(28) C(29) C(34) -178.5(7) ? . . . .
C(28) C(29) C(30) C(31) -1.6(13) ? . . . .
C(34) C(29) C(30) C(31) 179.1(8) ? . . . .
C(29) C(30) C(31) C(32) 0.8(13) ? . . . .
C(29) C(30) C(31) C(35) 179.5(8) ? . . . .
C(30) C(31) C(32) C(33) -0.6(13) ? . . . .
C(35) C(31) C(32) C(33) -179.3(9) ? . . . .
C(31) C(32) C(33) C(28) 1.3(13) ? . . . .
C(31) C(32) C(33) C(36) -178.2(8) ? . . . .
